data_8102497
loop_
_publ_author_name
'Ding-Ben Chen'
'Ling Huang'
'Hua-Jiang Jiang'
'Yong-Qiang Lin'

_publ_section_title
;
 Crystal structure of
 1-(carboxymethyl)-2-methyl-1,3-benzimidazol-3-ium-3-acetate hydrate,
 [C10H9N2O2][CH3CO2].&#x00B7;.H2O
;
_journal_issue 3
_journal_name_full 'Zeitschrift f\"ur Kristallographie - New Crystal Structures'
_journal_page_first 515
_journal_volume 224
_journal_year 2009
_chemical_formula_moiety 'C12 H12 N2 O4, H2 O '
_chemical_formula_sum 'C12 H14 N2 O5'
_chemical_formula_weight 266.25
_chemical_name_systematic
; 
1-(carboxymethyl)-2-methyl-1,3-benzimidazol-3-ium-3-
acetate hydrate
;
_space_group_IT_number 2
_symmetry_cell_setting triclinic
_symmetry_space_group_name_Hall '-P 1'
_symmetry_space_group_name_H-M 'P -1'
_atom_sites_solution_hydrogens geom
_atom_sites_solution_primary direct
_atom_sites_solution_secondary difmap
_audit_creation_method SHELXL-97
_cell_angle_alpha 89.020(2)
_cell_angle_beta 72.824(2)
_cell_angle_gamma 65.766(2)
_cell_formula_units_Z 2
_cell_length_a 8.1170(14)
_cell_length_b 8.8478(15)
_cell_length_c 9.6745(16)
_cell_measurement_reflns_used 1906
_cell_measurement_temperature 173(2)
_cell_measurement_theta_max 28.13
_cell_measurement_theta_min 2.90
_cell_volume 600.98(18)
_computing_cell_refinement 'SAINT-plus (Bruker, 2003)'
_computing_data_collection 'SMART (Burker, 1997-2002)'
_computing_data_reduction SAINT-plus
_computing_molecular_graphics SHELXTL
_computing_publication_material SHELXTL
_computing_structure_refinement SHELXTL
_computing_structure_solution 'SHELXTL (Bruker, 2000)'
_diffrn_ambient_temperature 173(2)
_diffrn_measured_fraction_theta_full 0.988
_diffrn_measured_fraction_theta_max 0.988
_diffrn_measurement_device_type 'Bruker AXS SMART APEX II CCD '
_diffrn_measurement_method '\f and \w scans'
_diffrn_radiation_monochromator graphite
_diffrn_radiation_source 'sealed tube'
_diffrn_radiation_type MoK\a
_diffrn_radiation_wavelength 0.71073
_diffrn_reflns_av_R_equivalents 0.0547
_diffrn_reflns_av_sigmaI/netI 0.0587
_diffrn_reflns_limit_h_max 9
_diffrn_reflns_limit_h_min -9
_diffrn_reflns_limit_k_max 10
_diffrn_reflns_limit_k_min -10
_diffrn_reflns_limit_l_max 11
_diffrn_reflns_limit_l_min -10
_diffrn_reflns_number 4716
_diffrn_reflns_theta_full 25.99
_diffrn_reflns_theta_max 25.99
_diffrn_reflns_theta_min 2.22
_exptl_absorpt_coefficient_mu 0.116
_exptl_absorpt_correction_T_max 0.9772
_exptl_absorpt_correction_T_min 0.9543
_exptl_absorpt_correction_type multi-scan
_exptl_absorpt_process_details 'SHELXTL (Bruker, 2000)'
_exptl_crystal_colour colourless
_exptl_crystal_density_diffrn 1.471
_exptl_crystal_density_method 'not measured'
_exptl_crystal_description block
_exptl_crystal_F_000 280
_exptl_crystal_size_max 0.50
_exptl_crystal_size_mid 0.30
_exptl_crystal_size_min 0.20
_refine_diff_density_max 0.226
_refine_diff_density_min -0.281
_refine_diff_density_rms 0.051
_refine_ls_extinction_method none
_refine_ls_goodness_of_fit_ref 1.027
_refine_ls_hydrogen_treatment constr
_refine_ls_matrix_type full
_refine_ls_number_parameters 173
_refine_ls_number_reflns 2317
_refine_ls_number_restraints 0
_refine_ls_restrained_S_all 1.027
_refine_ls_R_factor_all 0.0576
_refine_ls_R_factor_gt 0.0375
_refine_ls_shift/su_max 0.000
_refine_ls_shift/su_mean 0.000
_refine_ls_structure_factor_coef Fsqd
_refine_ls_weighting_details 'calc w=1/[\s^2^(Fo^2^)+(0.0465P)^2^+0.0000P] where P=(Fo^2^+2Fc^2^)/3'
_refine_ls_weighting_scheme calc
_refine_ls_wR_factor_gt 0.0912
_refine_ls_wR_factor_ref 0.0984
_reflns_number_gt 1715
_reflns_number_total 2317
_reflns_threshold_expression >2sigma(I)
_cod_data_source_file 1267-2691.cff
_cod_data_source_block hl1lt_0m
_cod_original_sg_symbol_Hall '-P  1'
_cod_original_sg_symbol_H-M ' P -1'
_cod_database_code 8102497

loop_
_symmetry_equiv_pos_as_xyz
'x, y, z'
'-x, -y, -z'

loop_
_atom_site_label
_atom_site_type_symbol
_atom_site_fract_x
_atom_site_fract_y
_atom_site_fract_z
_atom_site_U_iso_or_equiv
_atom_site_adp_type
_atom_site_occupancy
_atom_site_symmetry_multiplicity
_atom_site_calc_flag
_atom_site_refinement_flags
_atom_site_disorder_assembly
_atom_site_disorder_group
C1 C 0.2223(2) 0.54029(19) 0.79620(18) 0.0215(4) Uani 1 1 d . . .
C2 C 0.2872(2) 0.47118(19) 0.55956(17) 0.0209(4) Uani 1 1 d . . .
C3 C 0.1278(2) 0.62408(19) 0.60310(17) 0.0202(4) Uani 1 1 d . . .
C4 C 0.0327(2) 0.7071(2) 0.50670(18) 0.0248(4) Uani 1 1 d . . .
H4 H -0.0772 0.8104 0.5366 0.030 Uiso 1 1 calc R . .
C5 C 0.1077(2) 0.6304(2) 0.36498(19) 0.0287(4) Uani 1 1 d . . .
H5 H 0.0483 0.6831 0.2952 0.034 Uiso 1 1 calc R . .
C6 C 0.2686(2) 0.4773(2) 0.32131(19) 0.0284(4) Uani 1 1 d . . .
H6 H 0.3152 0.4291 0.2227 0.034 Uiso 1 1 calc R . .
C7 C 0.3621(2) 0.3938(2) 0.41761(19) 0.0255(4) Uani 1 1 d . . .
H7 H 0.4710 0.2897 0.3881 0.031 Uiso 1 1 calc R . .
C8 C 0.2357(3) 0.5377(2) 0.94577(19) 0.0326(4) Uani 1 1 d . . .
H8A H 0.3187 0.5900 0.9533 0.049 Uiso 1 1 calc R . .
H8B H 0.2887 0.4219 0.9671 0.049 Uiso 1 1 calc R . .
H8C H 0.1085 0.5995 1.0158 0.049 Uiso 1 1 calc R . .
C9 C 0.4994(2) 0.26618(19) 0.68755(19) 0.0242(4) Uani 1 1 d . . .
H9A H 0.5520 0.2826 0.7633 0.029 Uiso 1 1 calc R . .
H9B H 0.6016 0.2360 0.5926 0.029 Uiso 1 1 calc R . .
C10 C 0.4429(2) 0.12110(19) 0.71913(18) 0.0234(4) Uani 1 1 d . . .
C11 C -0.0553(2) 0.81998(18) 0.83730(18) 0.0238(4) Uani 1 1 d . . .
H11A H -0.0942 0.8013 0.9408 0.029 Uiso 1 1 calc R . .
H11B H -0.1686 0.8557 0.8041 0.029 Uiso 1 1 calc R . .
C12 C 0.0097(2) 0.9602(2) 0.82628(18) 0.0222(4) Uani 1 1 d . . .
N1 N 0.34213(17) 0.42371(15) 0.68357(14) 0.0205(3) Uani 1 1 d . . .
N2 N 0.09047(17) 0.66213(15) 0.75163(14) 0.0206(3) Uani 1 1 d . . .
O1 O 0.57194(16) -0.01904(14) 0.70458(14) 0.0327(3) Uani 1 1 d . . .
O2 O 0.26412(16) 0.15979(14) 0.76189(14) 0.0324(3) Uani 1 1 d . . .
O3 O 0.18489(15) 0.91955(13) 0.75417(13) 0.0308(3) Uani 1 1 d . . .
H3 H 0.2123 1.0064 0.7576 0.037 Uiso 1 1 d R . .
O4 O -0.10880(15) 1.09949(14) 0.88727(13) 0.0311(3) Uani 1 1 d . . .
O1W O 0.50806(17) 0.18575(16) 0.03288(14) 0.0415(4) Uani 1 1 d . . .
H1A H 0.6399 0.1491 -0.0151 0.050 Uiso 1 1 d R . .
H1B H 0.5003 0.1273 0.1134 0.050 Uiso 1 1 d R . .

loop_
_atom_site_aniso_label
_atom_site_aniso_U_11
_atom_site_aniso_U_22
_atom_site_aniso_U_33
_atom_site_aniso_U_23
_atom_site_aniso_U_13
_atom_site_aniso_U_12
C1 0.0226(8) 0.0153(8) 0.0294(10) 0.0039(7) -0.0080(7) -0.0108(7)
C2 0.0211(8) 0.0171(8) 0.0270(10) 0.0037(7) -0.0073(7) -0.0107(7)
C3 0.0197(8) 0.0147(8) 0.0263(9) 0.0017(7) -0.0052(7) -0.0088(7)
C4 0.0226(8) 0.0199(9) 0.0321(10) 0.0054(7) -0.0085(7) -0.0095(7)
C5 0.0319(10) 0.0301(10) 0.0324(10) 0.0107(8) -0.0148(8) -0.0183(8)
C6 0.0324(10) 0.0303(10) 0.0263(10) 0.0014(8) -0.0073(8) -0.0182(8)
C7 0.0225(8) 0.0195(8) 0.0330(10) -0.0015(7) -0.0046(7) -0.0102(7)
C8 0.0425(11) 0.0247(10) 0.0326(11) 0.0048(8) -0.0162(9) -0.0131(9)
C9 0.0193(8) 0.0159(8) 0.0365(10) 0.0046(7) -0.0104(7) -0.0057(7)
C10 0.0244(9) 0.0145(9) 0.0310(10) 0.0014(7) -0.0108(7) -0.0065(7)
C11 0.0207(8) 0.0159(8) 0.0294(10) 0.0000(7) -0.0032(7) -0.0058(7)
C12 0.0229(8) 0.0170(8) 0.0242(9) 0.0023(7) -0.0068(7) -0.0065(7)
N1 0.0204(7) 0.0122(7) 0.0294(8) 0.0031(6) -0.0092(6) -0.0064(6)
N2 0.0208(7) 0.0137(7) 0.0255(8) 0.0015(6) -0.0055(6) -0.0069(6)
O1 0.0277(7) 0.0149(6) 0.0509(8) 0.0039(6) -0.0126(6) -0.0045(5)
O2 0.0228(6) 0.0177(6) 0.0570(9) 0.0046(6) -0.0116(6) -0.0097(5)
O3 0.0245(6) 0.0171(6) 0.0474(8) -0.0017(5) -0.0029(6) -0.0111(5)
O4 0.0296(7) 0.0167(6) 0.0375(8) -0.0021(5) -0.0016(5) -0.0069(5)
O1W 0.0314(7) 0.0385(8) 0.0433(8) 0.0141(6) -0.0088(6) -0.0066(6)

loop_
_atom_type_symbol
_atom_type_description
_atom_type_scat_dispersion_real
_atom_type_scat_dispersion_imag
_atom_type_scat_source
C C 0.0033 0.0016 'International Tables Vol C Tables 4.2.6.8 and 6.1.1.4'
H H 0.0000 0.0000 'International Tables Vol C Tables 4.2.6.8 and 6.1.1.4'
N N 0.0061 0.0033 'International Tables Vol C Tables 4.2.6.8 and 6.1.1.4'
O O 0.0106 0.0060 'International Tables Vol C Tables 4.2.6.8 and 6.1.1.4'

loop_
_geom_angle_atom_site_label_1
_geom_angle_atom_site_label_2
_geom_angle_atom_site_label_3
_geom_angle
_geom_angle_site_symmetry_1
_geom_angle_site_symmetry_3
_geom_angle_publ_flag
N1 C1 N2 109.24(14) . . ?
N1 C1 C8 125.40(14) . . ?
N2 C1 C8 125.34(15) . . ?
C7 C2 C3 122.10(15) . . ?
C7 C2 N1 131.61(15) . . ?
C3 C2 N1 106.29(14) . . ?
C4 C3 N2 131.52(14) . . ?
C4 C3 C2 121.86(15) . . ?
N2 C3 C2 106.58(13) . . ?
C5 C4 C3 116.12(16) . . ?
C5 C4 H4 121.9 . . ?
C3 C4 H4 121.9 . . ?
C4 C5 C6 121.89(16) . . ?
C4 C5 H5 119.1 . . ?
C6 C5 H5 119.1 . . ?
C7 C6 C5 121.99(17) . . ?
C7 C6 H6 119.0 . . ?
C5 C6 H6 119.0 . . ?
C2 C7 C6 116.03(16) . . ?
C2 C7 H7 122.0 . . ?
C6 C7 H7 122.0 . . ?
C1 C8 H8A 109.5 . . ?
C1 C8 H8B 109.5 . . ?
H8A C8 H8B 109.5 . . ?
C1 C8 H8C 109.5 . . ?
H8A C8 H8C 109.5 . . ?
H8B C8 H8C 109.5 . . ?
N1 C9 C10 113.93(12) . . ?
N1 C9 H9A 108.8 . . ?
C10 C9 H9A 108.8 . . ?
N1 C9 H9B 108.8 . . ?
C10 C9 H9B 108.8 . . ?
H9A C9 H9B 107.7 . . ?
O1 C10 O2 126.70(14) . . ?
O1 C10 C9 117.25(14) . . ?
O2 C10 C9 116.02(13) . . ?
N2 C11 C12 113.80(12) . . ?
N2 C11 H11A 108.8 . . ?
C12 C11 H11A 108.8 . . ?
N2 C11 H11B 108.8 . . ?
C12 C11 H11B 108.8 . . ?
H11A C11 H11B 107.7 . . ?
O4 C12 O3 126.39(15) . . ?
O4 C12 C11 117.60(14) . . ?
O3 C12 C11 116.01(14) . . ?
C1 N1 C2 109.00(13) . . ?
C1 N1 C9 126.61(14) . . ?
C2 N1 C9 124.30(13) . . ?
C1 N2 C3 108.87(13) . . ?
C1 N2 C11 126.59(14) . . ?
C3 N2 C11 124.13(13) . . ?
C12 O3 H3 110.1 . . ?
H1A O1W H1B 104.9 . . ?

loop_
_geom_bond_atom_site_label_1
_geom_bond_atom_site_label_2
_geom_bond_distance
_geom_bond_site_symmetry_2
_geom_bond_publ_flag
C1 N1 1.336(2) . ?
C1 N2 1.343(2) . ?
C1 C8 1.482(2) . ?
C2 C7 1.386(2) . ?
C2 C3 1.394(2) . ?
C2 N1 1.400(2) . ?
C3 C4 1.393(2) . ?
C3 N2 1.395(2) . ?
C4 C5 1.382(2) . ?
C4 H4 0.9500 . ?
C5 C6 1.401(2) . ?
C5 H5 0.9500 . ?
C6 C7 1.387(2) . ?
C6 H6 0.9500 . ?
C7 H7 0.9500 . ?
C8 H8A 0.9800 . ?
C8 H8B 0.9800 . ?
C8 H8C 0.9800 . ?
C9 N1 1.4628(19) . ?
C9 C10 1.529(2) . ?
C9 H9A 0.9900 . ?
C9 H9B 0.9900 . ?
C10 O1 1.2278(17) . ?
C10 O2 1.2790(18) . ?
C11 N2 1.4634(19) . ?
C11 C12 1.526(2) . ?
C11 H11A 0.9900 . ?
C11 H11B 0.9900 . ?
C12 O4 1.2282(19) . ?
C12 O3 1.2813(18) . ?
O3 H3 0.8867 . ?
O1W H1A 0.9450 . ?
O1W H1B 0.9286 . ?

loop_
_geom_hbond_atom_site_label_D
_geom_hbond_atom_site_label_H
_geom_hbond_atom_site_label_A
_geom_hbond_distance_DH
_geom_hbond_distance_HA
_geom_hbond_distance_DA
_geom_hbond_angle_DHA
_geom_hbond_site_symmetry_A
O3 H3 O2 0.89 1.58 2.4685(16) 179 1_565
O1W H1A O4 0.94 1.84 2.7820(17) 174 1_644
O1W H1B O1 0.93 2.04 2.9551(17) 169 2_656

loop_
_cod_related_entry_id
_cod_related_entry_database
_cod_related_entry_code
1 ChemSpider 30653966
